data_4336428
loop_
_publ_author_name
'Alexander G. Tskhovrebov'
'Euro Solari'
'Rosario Scopelliti'
'Kay Severin'

_publ_section_title
;
 Insertion of Zerovalent Nickel into the N-N Bond of
 N-Heterocyclic-Carbene-Activated N2O
;
_journal_name_full 'Inorganic Chemistry'
_journal_page_first 11688
_journal_page_last 11690
_journal_paper_doi 10.1021/ic401524w
_journal_volume 52
_journal_year 2013
_chemical_formula_moiety 'C42 H48 N8 Ni2 O2'
_chemical_formula_sum 'C42 H48 N8 Ni2 O2'
_chemical_formula_weight 814.30
_space_group_IT_number 33
_symmetry_cell_setting orthorhombic
_symmetry_space_group_name_Hall 'P 2c -2n'
_symmetry_space_group_name_H-M 'P n a 21'
_atom_sites_solution_hydrogens geom
_atom_sites_solution_primary direct
_atom_sites_solution_secondary difmap
_audit_creation_method SHELXL-97
_audit_update_record
;
2013-02-06 # Formatted by publCIF
;
_cell_angle_alpha 90.00
_cell_angle_beta 90.00
_cell_angle_gamma 90.00
_cell_formula_units_Z 4
_cell_length_a 23.6314(13)
_cell_length_b 8.1301(9)
_cell_length_c 21.381(4)
_cell_measurement_reflns_used 253
_cell_measurement_temperature 100(2)
_cell_measurement_theta_max 22
_cell_measurement_theta_min 3
_cell_volume 4107.8(9)
_computing_cell_refinement 'Dirax/lsq (Duisenberg & Schreurs, 1989-2000)'
_computing_data_collection 'Collect (Bruker AXS BV, 1997-2004)'
_computing_data_reduction 'EvalCCD (Duisenberg & Schreurs, 1990-2000)'
_computing_molecular_graphics 'Bruker SHELXTL'
_computing_publication_material 'Bruker SHELXTL'
_computing_structure_refinement 'SHELXL-97 (Sheldrick, 1997)'
_computing_structure_solution 'SHELXS-97 (Sheldrick, 1990)'
_diffrn_ambient_temperature 100(2)
_diffrn_measured_fraction_theta_full 0.997
_diffrn_measured_fraction_theta_max 0.997
_diffrn_measurement_device_type 'Bruker APEX II CCD'
_diffrn_measurement_method 'phi and omega scans'
_diffrn_radiation_monochromator graphite
_diffrn_radiation_source 'fine-focus sealed tube'
_diffrn_radiation_type MoK\a
_diffrn_radiation_wavelength 0.71073
_diffrn_reflns_av_R_equivalents 0.0395
_diffrn_reflns_av_sigmaI/netI 0.0429
_diffrn_reflns_limit_h_max 29
_diffrn_reflns_limit_h_min -30
_diffrn_reflns_limit_k_max 10
_diffrn_reflns_limit_k_min -10
_diffrn_reflns_limit_l_max 27
_diffrn_reflns_limit_l_min -27
_diffrn_reflns_number 45067
_diffrn_reflns_theta_full 27.50
_diffrn_reflns_theta_max 27.50
_diffrn_reflns_theta_min 3.45
_exptl_absorpt_coefficient_mu 0.962
_exptl_absorpt_correction_T_max 0.7456
_exptl_absorpt_correction_T_min 0.5776
_exptl_absorpt_correction_type multi-scan
_exptl_absorpt_process_details 'SADABS 2008, Bruker AXS, 2008'
_exptl_crystal_colour green
_exptl_crystal_density_diffrn 1.317
_exptl_crystal_description prismatic
_exptl_crystal_F_000 1712
_exptl_crystal_size_max 0.42
_exptl_crystal_size_mid 0.31
_exptl_crystal_size_min 0.23
_refine_diff_density_max 0.318
_refine_diff_density_min -0.307
_refine_diff_density_rms 0.057
_refine_ls_abs_structure_details 'Flack H D (1983), Acta Cryst. A39, 876-881'
_refine_ls_abs_structure_Flack 0.030(7)
_refine_ls_extinction_method none
_refine_ls_goodness_of_fit_ref 1.084
_refine_ls_hydrogen_treatment constr
_refine_ls_matrix_type full
_refine_ls_number_parameters 488
_refine_ls_number_reflns 9364
_refine_ls_number_restraints 1
_refine_ls_restrained_S_all 1.084
_refine_ls_R_factor_all 0.0405
_refine_ls_R_factor_gt 0.0311
_refine_ls_shift/su_max 0.002
_refine_ls_shift/su_mean 0.000
_refine_ls_structure_factor_coef Fsqd
_refine_ls_weighting_details 'calc w=1/[\s^2^(Fo^2^)+(0.0177P)^2^+1.0424P] where P=(Fo^2^+2Fc^2^)/3'
_refine_ls_weighting_scheme calc
_refine_ls_wR_factor_gt 0.0557
_refine_ls_wR_factor_ref 0.0593
_reflns_number_gt 8427
_reflns_number_total 9364
_reflns_threshold_expression >2sigma(I)
_cod_data_source_file ic401524w_si_001.cif
_cod_data_source_block al415
_cod_original_cell_volume 4107.9(9)
_cod_database_code 4336428

loop_
_symmetry_equiv_pos_as_xyz
'x, y, z'
'-x, -y, z+1/2'
'x+1/2, -y+1/2, z'
'-x+1/2, y+1/2, z+1/2'

loop_
_atom_site_label
_atom_site_type_symbol
_atom_site_fract_x
_atom_site_fract_y
_atom_site_fract_z
_atom_site_U_iso_or_equiv
_atom_site_adp_type
_atom_site_occupancy
_atom_site_symmetry_multiplicity
_atom_site_calc_flag
_atom_site_refinement_flags
Ni1 Ni 0.604763(11) 0.35867(3) 0.794150(13) 0.01523(6) Uani 1 1 d .
Ni2 Ni 0.550729(10) 0.42934(3) 0.683055(13) 0.01424(6) Uani 1 1 d .
O1 O 0.64324(8) 0.4424(2) 0.91400(8) 0.0373(5) Uani 1 1 d .
O2 O 0.50608(8) 0.6682(2) 0.60318(9) 0.0396(5) Uani 1 1 d .
N1 N 0.62847(8) 0.4013(3) 0.86413(9) 0.0213(5) Uani 1 1 d .
N2 N 0.52192(8) 0.5574(2) 0.63368(8) 0.0195(4) Uani 1 1 d .
N3 N 0.62763(8) 0.3900(2) 0.70806(8) 0.0147(4) Uani 1 1 d .
N4 N 0.68024(8) 0.3138(2) 0.61608(8) 0.0152(4) Uani 1 1 d .
N5 N 0.72711(7) 0.3251(2) 0.70479(8) 0.0144(4) Uani 1 1 d .
N6 N 0.53488(8) 0.2948(2) 0.75583(8) 0.0168(4) Uani 1 1 d .
N7 N 0.49370(8) 0.0798(2) 0.81887(9) 0.0204(4) Uani 1 1 d .
N8 N 0.43834(8) 0.1983(2) 0.74991(9) 0.0192(4) Uani 1 1 d .
C1 C 0.67305(8) 0.3503(2) 0.67981(10) 0.0137(4) Uani 1 1 d .
C2 C 0.73588(10) 0.2635(3) 0.60443(11) 0.0220(5) Uani 1 1 d .
H2 H 0.7506 0.2293 0.5652 0.026 Uiso 1 1 calc R
C3 C 0.76473(10) 0.2718(3) 0.65830(10) 0.0206(5) Uani 1 1 d .
H3 H 0.8036 0.2462 0.6640 0.025 Uiso 1 1 calc R
C4 C 0.63543(9) 0.3168(3) 0.57055(9) 0.0146(4) Uani 1 1 d .
C5 C 0.59959(9) 0.1813(3) 0.56541(10) 0.0160(5) Uani 1 1 d .
C6 C 0.55593(9) 0.1893(3) 0.52192(10) 0.0178(5) Uani 1 1 d .
H6 H 0.5312 0.0979 0.5176 0.021 Uiso 1 1 calc R
C7 C 0.54737(9) 0.3275(3) 0.48432(10) 0.0170(5) Uani 1 1 d .
C8 C 0.58493(10) 0.4584(3) 0.48943(10) 0.0184(5) Uani 1 1 d .
H8 H 0.5804 0.5511 0.4628 0.022 Uiso 1 1 calc R
C9 C 0.62935(9) 0.4568(3) 0.53298(10) 0.0158(5) Uani 1 1 d .
C10 C 0.60826(11) 0.0319(3) 0.60652(12) 0.0251(5) Uani 1 1 d .
H10A H 0.6468 -0.0100 0.6009 0.038 Uiso 1 1 calc R
H10B H 0.5810 -0.0536 0.5949 0.038 Uiso 1 1 calc R
H10C H 0.6026 0.0627 0.6504 0.038 Uiso 1 1 calc R
C11 C 0.49713(10) 0.3366(3) 0.44097(11) 0.0239(5) Uani 1 1 d .
H11A H 0.4813 0.2262 0.4352 0.036 Uiso 1 1 calc R
H11B H 0.5092 0.3807 0.4004 0.036 Uiso 1 1 calc R
H11C H 0.4683 0.4088 0.4591 0.036 Uiso 1 1 calc R
C12 C 0.66757(11) 0.6042(3) 0.54123(12) 0.0268(6) Uani 1 1 d .
H12A H 0.6656 0.6424 0.5846 0.040 Uiso 1 1 calc R
H12B H 0.6553 0.6926 0.5132 0.040 Uiso 1 1 calc R
H12C H 0.7066 0.5732 0.5312 0.040 Uiso 1 1 calc R
C13 C 0.74564(8) 0.3841(3) 0.76476(9) 0.0133(4) Uani 1 1 d .
C14 C 0.75266(9) 0.5541(3) 0.77323(10) 0.0155(4) Uani 1 1 d .
C15 C 0.77367(9) 0.6079(3) 0.83087(11) 0.0191(5) Uani 1 1 d .
H15 H 0.7786 0.7224 0.8377 0.023 Uiso 1 1 calc R
C16 C 0.78748(9) 0.4986(3) 0.87848(10) 0.0207(5) Uani 1 1 d .
C17 C 0.77901(10) 0.3309(3) 0.86856(10) 0.0202(5) Uani 1 1 d .
H17 H 0.7877 0.2556 0.9011 0.024 Uiso 1 1 calc R
C18 C 0.75795(9) 0.2706(3) 0.81176(10) 0.0173(5) Uani 1 1 d .
C19 C 0.73801(10) 0.6727(3) 0.72126(10) 0.0217(5) Uani 1 1 d .
H19A H 0.6968 0.6780 0.7164 0.033 Uiso 1 1 calc R
H19B H 0.7551 0.6347 0.6821 0.033 Uiso 1 1 calc R
H19C H 0.7526 0.7822 0.7316 0.033 Uiso 1 1 calc R
C20 C 0.81199(11) 0.5583(3) 0.94030(12) 0.0329(6) Uani 1 1 d .
H20A H 0.8485 0.5047 0.9477 0.049 Uiso 1 1 calc R
H20B H 0.7859 0.5308 0.9744 0.049 Uiso 1 1 calc R
H20C H 0.8173 0.6777 0.9386 0.049 Uiso 1 1 calc R
C21 C 0.74898(10) 0.0890(3) 0.80108(12) 0.0251(5) Uani 1 1 d .
H21A H 0.7106 0.0704 0.7852 0.038 Uiso 1 1 calc R
H21B H 0.7539 0.0298 0.8406 0.038 Uiso 1 1 calc R
H21C H 0.7766 0.0489 0.7705 0.038 Uiso 1 1 calc R
C22 C 0.49375(9) 0.2028(3) 0.77310(10) 0.0163(5) Uani 1 1 d .
C23 C 0.44056(10) 0.0039(3) 0.82236(12) 0.0277(6) Uani 1 1 d .
H23 H 0.4303 -0.0836 0.8495 0.033 Uiso 1 1 calc R
C24 C 0.40688(10) 0.0774(3) 0.78026(12) 0.0263(6) Uani 1 1 d .
H24 H 0.3683 0.0515 0.7725 0.032 Uiso 1 1 calc R
C25 C 0.54273(9) 0.0259(3) 0.85252(10) 0.0170(5) Uani 1 1 d .
C26 C 0.57753(10) -0.0931(3) 0.82523(10) 0.0178(5) Uani 1 1 d .
C27 C 0.62470(10) -0.1473(3) 0.85920(11) 0.0210(5) Uani 1 1 d .
H27 H 0.6489 -0.2284 0.8415 0.025 Uiso 1 1 calc R
C28 C 0.63688(10) -0.0848(3) 0.91835(11) 0.0221(5) Uani 1 1 d .
C29 C 0.60074(10) 0.0335(3) 0.94403(11) 0.0224(5) Uani 1 1 d .
H29 H 0.6089 0.0767 0.9843 0.027 Uiso 1 1 calc R
C30 C 0.55321(10) 0.0895(3) 0.91208(11) 0.0197(5) Uani 1 1 d .
C31 C 0.56356(11) -0.1662(3) 0.76194(11) 0.0267(6) Uani 1 1 d .
H31A H 0.5296 -0.2347 0.7654 0.040 Uiso 1 1 calc R
H31B H 0.5953 -0.2338 0.7476 0.040 Uiso 1 1 calc R
H31C H 0.5567 -0.0774 0.7319 0.040 Uiso 1 1 calc R
C32 C 0.68791(11) -0.1445(4) 0.95441(12) 0.0339(6) Uani 1 1 d .
H32A H 0.6914 -0.2640 0.9497 0.051 Uiso 1 1 calc R
H32B H 0.6833 -0.1173 0.9988 0.051 Uiso 1 1 calc R
H32C H 0.7220 -0.0910 0.9382 0.051 Uiso 1 1 calc R
C33 C 0.51422(11) 0.2162(3) 0.94026(12) 0.0316(6) Uani 1 1 d .
H33A H 0.4760 0.1703 0.9436 0.047 Uiso 1 1 calc R
H33B H 0.5134 0.3140 0.9135 0.047 Uiso 1 1 calc R
H33C H 0.5279 0.2465 0.9820 0.047 Uiso 1 1 calc R
C34 C 0.41637(9) 0.3129(3) 0.70534(10) 0.0170(5) Uani 1 1 d .
C35 C 0.39857(9) 0.4678(3) 0.72613(10) 0.0197(5) Uani 1 1 d .
C36 C 0.37588(9) 0.5760(3) 0.68251(13) 0.0242(5) Uani 1 1 d .
H36 H 0.3633 0.6813 0.6959 0.029 Uiso 1 1 calc R
C37 C 0.37114(11) 0.5336(4) 0.61915(11) 0.0299(6) Uani 1 1 d .
C38 C 0.39054(10) 0.3804(3) 0.60009(11) 0.0283(6) Uani 1 1 d .
H38 H 0.3882 0.3515 0.5571 0.034 Uiso 1 1 calc R
C39 C 0.41336(10) 0.2679(3) 0.64223(11) 0.0236(5) Uani 1 1 d .
C40 C 0.40464(10) 0.5151(3) 0.79408(13) 0.0266(5) Uani 1 1 d .
H40A H 0.3859 0.4327 0.8203 0.040 Uiso 1 1 calc R
H40B H 0.3871 0.6229 0.8010 0.040 Uiso 1 1 calc R
H40C H 0.4449 0.5205 0.8050 0.040 Uiso 1 1 calc R
C41 C 0.34441(13) 0.6533(4) 0.57329(14) 0.0482(8) Uani 1 1 d .
H41A H 0.3595 0.6333 0.5313 0.072 Uiso 1 1 calc R
H41B H 0.3532 0.7663 0.5860 0.072 Uiso 1 1 calc R
H41C H 0.3033 0.6376 0.5730 0.072 Uiso 1 1 calc R
C42 C 0.43387(12) 0.1009(3) 0.62148(13) 0.0387(7) Uani 1 1 d .
H42A H 0.4111 0.0153 0.6417 0.058 Uiso 1 1 calc R
H42B H 0.4737 0.0874 0.6333 0.058 Uiso 1 1 calc R
H42C H 0.4302 0.0915 0.5760 0.058 Uiso 1 1 calc R

loop_
_atom_site_aniso_label
_atom_site_aniso_U_11
_atom_site_aniso_U_22
_atom_site_aniso_U_33
_atom_site_aniso_U_23
_atom_site_aniso_U_13
_atom_site_aniso_U_12
Ni1 0.01125(13) 0.02203(14) 0.01242(12) -0.00055(13) 0.00049(12) -0.00205(12)
Ni2 0.00979(12) 0.01807(13) 0.01488(12) 0.00141(13) -0.00037(12) 0.00029(11)
O1 0.0426(12) 0.0514(12) 0.0180(9) -0.0052(9) -0.0082(8) -0.0109(10)
O2 0.0370(12) 0.0374(11) 0.0446(11) 0.0231(10) -0.0061(9) 0.0046(9)
N1 0.0178(11) 0.0298(12) 0.0162(10) 0.0013(9) 0.0017(8) -0.0052(9)
N2 0.0130(10) 0.0259(11) 0.0197(10) 0.0020(9) -0.0006(8) -0.0002(9)
N3 0.0097(9) 0.0212(10) 0.0133(8) -0.0018(8) -0.0006(7) 0.0000(8)
N4 0.0118(9) 0.0220(10) 0.0117(9) -0.0033(8) 0.0015(7) 0.0009(8)
N5 0.0093(9) 0.0196(10) 0.0142(8) -0.0057(7) -0.0010(7) 0.0000(8)
N6 0.0114(10) 0.0214(10) 0.0176(9) 0.0027(8) -0.0008(7) -0.0004(8)
N7 0.0133(10) 0.0187(10) 0.0291(10) 0.0075(9) 0.0022(8) -0.0012(8)
N8 0.0090(10) 0.0222(11) 0.0265(10) 0.0012(9) 0.0010(7) -0.0018(8)
C1 0.0141(10) 0.0122(9) 0.0147(9) 0.0015(10) 0.0012(9) -0.0018(8)
C2 0.0145(12) 0.0319(14) 0.0196(11) -0.0092(11) 0.0047(9) 0.0010(10)
C3 0.0097(11) 0.0289(13) 0.0231(11) -0.0073(10) 0.0042(9) 0.0023(10)
C4 0.0131(11) 0.0201(11) 0.0105(10) -0.0039(9) 0.0016(8) 0.0000(9)
C5 0.0170(12) 0.0169(11) 0.0140(10) -0.0036(9) 0.0041(9) 0.0003(9)
C6 0.0155(12) 0.0186(11) 0.0192(11) -0.0047(9) 0.0009(9) -0.0047(10)
C7 0.0170(12) 0.0203(11) 0.0136(10) -0.0049(9) 0.0012(9) 0.0018(10)
C8 0.0217(13) 0.0172(11) 0.0165(11) 0.0014(9) 0.0010(9) 0.0018(10)
C9 0.0154(11) 0.0170(11) 0.0150(11) -0.0033(9) 0.0029(9) -0.0027(9)
C10 0.0277(14) 0.0202(12) 0.0275(13) 0.0043(10) -0.0037(11) -0.0035(11)
C11 0.0247(13) 0.0254(13) 0.0216(12) -0.0026(10) -0.0058(10) -0.0048(11)
C12 0.0283(14) 0.0212(13) 0.0308(13) 0.0038(10) -0.0055(11) -0.0075(11)
C13 0.0056(10) 0.0212(11) 0.0131(10) -0.0042(9) 0.0008(8) -0.0002(9)
C14 0.0100(10) 0.0169(11) 0.0197(11) -0.0033(9) 0.0021(8) 0.0002(9)
C15 0.0145(12) 0.0175(12) 0.0253(12) -0.0069(9) -0.0017(9) 0.0015(9)
C16 0.0148(12) 0.0285(13) 0.0188(11) -0.0068(10) -0.0013(9) 0.0024(10)
C17 0.0186(12) 0.0256(13) 0.0165(11) 0.0021(10) -0.0011(9) 0.0035(10)
C18 0.0111(11) 0.0197(12) 0.0210(12) -0.0031(9) 0.0019(8) -0.0003(9)
C19 0.0211(13) 0.0176(12) 0.0265(13) -0.0010(10) -0.0035(10) -0.0012(10)
C20 0.0330(15) 0.0390(16) 0.0266(13) -0.0126(12) -0.0140(11) 0.0059(13)
C21 0.0275(13) 0.0201(11) 0.0278(13) 0.0014(11) -0.0028(11) -0.0028(10)
C22 0.0117(11) 0.0174(11) 0.0198(11) 0.0002(9) 0.0007(8) 0.0022(9)
C23 0.0160(13) 0.0241(13) 0.0430(15) 0.0085(12) 0.0059(11) -0.0061(11)
C24 0.0120(11) 0.0238(12) 0.0430(16) 0.0033(11) 0.0011(10) -0.0060(10)
C25 0.0166(12) 0.0138(11) 0.0207(11) 0.0055(9) 0.0038(9) -0.0016(9)
C26 0.0159(12) 0.0203(12) 0.0173(11) 0.0048(10) 0.0043(9) -0.0021(10)
C27 0.0186(12) 0.0218(12) 0.0227(12) 0.0032(10) 0.0081(9) 0.0016(10)
C28 0.0199(12) 0.0245(12) 0.0219(12) 0.0090(10) 0.0003(9) -0.0046(10)
C29 0.0319(14) 0.0204(12) 0.0149(11) 0.0008(9) 0.0016(10) -0.0074(11)
C30 0.0228(13) 0.0135(11) 0.0228(12) -0.0001(9) 0.0057(10) -0.0035(10)
C31 0.0309(15) 0.0271(14) 0.0220(13) -0.0038(11) -0.0013(11) 0.0017(11)
C32 0.0263(15) 0.0466(17) 0.0290(14) 0.0100(13) -0.0074(11) -0.0016(13)
C33 0.0397(16) 0.0224(13) 0.0326(14) -0.0032(11) 0.0111(12) 0.0025(12)
C34 0.0069(10) 0.0229(12) 0.0213(11) 0.0013(9) -0.0003(9) -0.0031(9)
C35 0.0117(11) 0.0275(13) 0.0201(11) 0.0010(10) -0.0012(9) -0.0049(10)
C36 0.0185(11) 0.0251(11) 0.0292(11) 0.0045(12) 0.0015(12) -0.0039(10)
C37 0.0189(13) 0.0478(17) 0.0230(13) 0.0126(12) -0.0028(10) -0.0118(12)
C38 0.0180(13) 0.0500(17) 0.0168(11) -0.0013(12) 0.0025(10) -0.0160(12)
C39 0.0143(12) 0.0342(14) 0.0223(12) -0.0060(11) 0.0043(10) -0.0088(11)
C40 0.0268(13) 0.0299(12) 0.0229(11) -0.0042(13) -0.0025(11) 0.0022(10)
C41 0.0497(19) 0.062(2) 0.0331(16) 0.0234(15) -0.0132(14) -0.0107(17)
C42 0.0312(16) 0.0462(18) 0.0388(16) -0.0175(14) 0.0098(12) -0.0058(14)

loop_
_atom_type_symbol
_atom_type_description
_atom_type_scat_dispersion_real
_atom_type_scat_dispersion_imag
_atom_type_scat_source
C C 0.0033 0.0016 'International Tables Vol C Tables 4.2.6.8 and 6.1.1.4'
H H 0.0000 0.0000 'International Tables Vol C Tables 4.2.6.8 and 6.1.1.4'
N N 0.0061 0.0033 'International Tables Vol C Tables 4.2.6.8 and 6.1.1.4'
O O 0.0106 0.0060 'International Tables Vol C Tables 4.2.6.8 and 6.1.1.4'
Ni Ni 0.3393 1.1124 'International Tables Vol C Tables 4.2.6.8 and 6.1.1.4'

loop_
_geom_angle_atom_site_label_1
_geom_angle_atom_site_label_2
_geom_angle_atom_site_label_3
_geom_angle
N1 Ni1 N6 138.12(9)
N1 Ni1 N3 138.33(8)
N6 Ni1 N3 82.50(8)
N1 Ni1 Ni2 154.55(8)
N6 Ni1 Ni2 44.65(5)
N3 Ni1 Ni2 44.15(5)
N2 Ni2 N3 132.93(9)
N2 Ni2 N6 143.02(8)
N3 Ni2 N6 82.26(8)
N2 Ni2 Ni1 152.08(7)
N3 Ni2 Ni1 44.56(5)
N6 Ni2 Ni1 43.98(5)
O1 N1 Ni1 175.1(2)
O2 N2 Ni2 169.31(19)
C1 N3 Ni2 135.04(16)
C1 N3 Ni1 130.80(16)
Ni2 N3 Ni1 91.29(8)
C2 N4 C1 110.36(17)
C2 N4 C4 125.19(17)
C1 N4 C4 124.31(17)
C1 N5 C3 110.70(17)
C1 N5 C13 124.72(17)
C3 N5 C13 122.84(17)
C22 N6 Ni1 133.58(15)
C22 N6 Ni2 135.03(15)
Ni1 N6 Ni2 91.37(8)
C22 N7 C23 110.65(19)
C22 N7 C25 124.70(18)
C23 N7 C25 124.30(19)
C24 N8 C22 110.64(19)
C24 N8 C34 125.19(19)
C22 N8 C34 123.95(18)
N3 C1 N5 128.7(2)
N3 C1 N4 128.0(2)
N5 C1 N4 103.22(17)
C3 C2 N4 108.08(19)
C3 C2 H2 126.0
N4 C2 H2 126.0
C2 C3 N5 107.60(19)
C2 C3 H3 126.2
N5 C3 H3 126.2
C5 C4 C9 122.3(2)
C5 C4 N4 119.13(19)
C9 C4 N4 118.53(19)
C6 C5 C4 117.8(2)
C6 C5 C10 121.8(2)
C4 C5 C10 120.4(2)
C5 C6 C7 122.0(2)
C5 C6 H6 119.0
C7 C6 H6 119.0
C8 C7 C6 118.6(2)
C8 C7 C11 120.9(2)
C6 C7 C11 120.5(2)
C7 C8 C9 121.5(2)
C7 C8 H8 119.3
C9 C8 H8 119.3
C4 C9 C8 117.7(2)
C4 C9 C12 121.1(2)
C8 C9 C12 121.1(2)
C5 C10 H10A 109.5
C5 C10 H10B 109.5
H10A C10 H10B 109.5
C5 C10 H10C 109.5
H10A C10 H10C 109.5
H10B C10 H10C 109.5
C7 C11 H11A 109.5
C7 C11 H11B 109.5
H11A C11 H11B 109.5
C7 C11 H11C 109.5
H11A C11 H11C 109.5
H11B C11 H11C 109.5
C9 C12 H12A 109.5
C9 C12 H12B 109.5
H12A C12 H12B 109.5
C9 C12 H12C 109.5
H12A C12 H12C 109.5
H12B C12 H12C 109.5
C18 C13 C14 122.27(19)
C18 C13 N5 119.03(19)
C14 C13 N5 118.66(19)
C15 C14 C13 117.6(2)
C15 C14 C19 122.0(2)
C13 C14 C19 120.42(19)
C16 C15 C14 121.9(2)
C16 C15 H15 119.0
C14 C15 H15 119.0
C15 C16 C17 118.7(2)
C15 C16 C20 121.4(2)
C17 C16 C20 119.9(2)
C16 C17 C18 121.7(2)
C16 C17 H17 119.2
C18 C17 H17 119.2
C13 C18 C17 117.8(2)
C13 C18 C21 120.59(19)
C17 C18 C21 121.6(2)
C14 C19 H19A 109.5
C14 C19 H19B 109.5
H19A C19 H19B 109.5
C14 C19 H19C 109.5
H19A C19 H19C 109.5
H19B C19 H19C 109.5
C16 C20 H20A 109.5
C16 C20 H20B 109.5
H20A C20 H20B 109.5
C16 C20 H20C 109.5
H20A C20 H20C 109.5
H20B C20 H20C 109.5
C18 C21 H21A 109.5
C18 C21 H21B 109.5
H21A C21 H21B 109.5
C18 C21 H21C 109.5
H21A C21 H21C 109.5
H21B C21 H21C 109.5
N6 C22 N7 128.3(2)
N6 C22 N8 128.5(2)
N7 C22 N8 103.20(18)
C24 C23 N7 107.4(2)
C24 C23 H23 126.3
N7 C23 H23 126.3
C23 C24 N8 108.1(2)
C23 C24 H24 126.0
N8 C24 H24 126.0
C30 C25 C26 122.2(2)
C30 C25 N7 119.2(2)
C26 C25 N7 118.6(2)
C25 C26 C27 118.0(2)
C25 C26 C31 121.1(2)
C27 C26 C31 120.9(2)
C28 C27 C26 121.3(2)
C28 C27 H27 119.3
C26 C27 H27 119.3
C27 C28 C29 118.8(2)
C27 C28 C32 120.7(2)
C29 C28 C32 120.5(2)
C30 C29 C28 121.7(2)
C30 C29 H29 119.2
C28 C29 H29 119.2
C29 C30 C25 118.0(2)
C29 C30 C33 121.4(2)
C25 C30 C33 120.6(2)
C26 C31 H31A 109.5
C26 C31 H31B 109.5
H31A C31 H31B 109.5
C26 C31 H31C 109.5
H31A C31 H31C 109.5
H31B C31 H31C 109.5
C28 C32 H32A 109.5
C28 C32 H32B 109.5
H32A C32 H32B 109.5
C28 C32 H32C 109.5
H32A C32 H32C 109.5
H32B C32 H32C 109.5
C30 C33 H33A 109.5
C30 C33 H33B 109.5
H33A C33 H33B 109.5
C30 C33 H33C 109.5
H33A C33 H33C 109.5
H33B C33 H33C 109.5
C39 C34 C35 121.7(2)
C39 C34 N8 119.4(2)
C35 C34 N8 118.9(2)
C36 C35 C34 118.2(2)
C36 C35 C40 121.4(2)
C34 C35 C40 120.4(2)
C35 C36 C37 121.6(2)
C35 C36 H36 119.2
C37 C36 H36 119.2
C38 C37 C36 118.5(2)
C38 C37 C41 121.5(2)
C36 C37 C41 119.9(3)
C37 C38 C39 121.8(2)
C37 C38 H38 119.1
C39 C38 H38 119.1
C38 C39 C34 118.2(2)
C38 C39 C42 121.7(2)
C34 C39 C42 120.1(2)
C35 C40 H40A 109.5
C35 C40 H40B 109.5
H40A C40 H40B 109.5
C35 C40 H40C 109.5
H40A C40 H40C 109.5
H40B C40 H40C 109.5
C37 C41 H41A 109.5
C37 C41 H41B 109.5
H41A C41 H41B 109.5
C37 C41 H41C 109.5
H41A C41 H41C 109.5
H41B C41 H41C 109.5
C39 C42 H42A 109.5
C39 C42 H42B 109.5
H42A C42 H42B 109.5
C39 C42 H42C 109.5
H42A C42 H42C 109.5
H42B C42 H42C 109.5

loop_
_geom_bond_atom_site_label_1
_geom_bond_atom_site_label_2
_geom_bond_distance
Ni1 N1 1.635(2)
Ni1 N6 1.9152(18)
Ni1 N3 1.9351(18)
Ni1 Ni2 2.7573(5)
Ni2 N2 1.6317(19)
Ni2 N3 1.9211(18)
Ni2 N6 1.9384(18)
O1 N1 1.171(2)
O2 N2 1.173(2)
N3 C1 1.273(3)
N4 C2 1.400(3)
N4 C1 1.405(3)
N4 C4 1.439(3)
N5 C1 1.400(3)
N5 C3 1.402(3)
N5 C13 1.438(3)
N6 C22 1.281(3)
N7 C22 1.400(3)
N7 C23 1.401(3)
N7 C25 1.432(3)
N8 C24 1.393(3)
N8 C22 1.401(3)
N8 C34 1.430(3)
C2 C3 1.340(3)
C2 H2 0.9500
C3 H3 0.9500
C4 C5 1.394(3)
C4 C9 1.400(3)
C5 C6 1.390(3)
C5 C10 1.513(3)
C6 C7 1.397(3)
C6 H6 0.9500
C7 C8 1.390(3)
C7 C11 1.508(3)
C8 C9 1.403(3)
C8 H8 0.9500
C9 C12 1.511(3)
C10 H10A 0.9800
C10 H10B 0.9800
C10 H10C 0.9800
C11 H11A 0.9800
C11 H11B 0.9800
C11 H11C 0.9800
C12 H12A 0.9800
C12 H12B 0.9800
C12 H12C 0.9800
C13 C18 1.395(3)
C13 C14 1.404(3)
C14 C15 1.399(3)
C14 C19 1.511(3)
C15 C16 1.390(3)
C15 H15 0.9500
C16 C17 1.395(3)
C16 C20 1.523(3)
C17 C18 1.401(3)
C17 H17 0.9500
C18 C21 1.509(3)
C19 H19A 0.9800
C19 H19B 0.9800
C19 H19C 0.9800
C20 H20A 0.9800
C20 H20B 0.9800
C20 H20C 0.9800
C21 H21A 0.9800
C21 H21B 0.9800
C21 H21C 0.9800
C23 C24 1.342(3)
C23 H23 0.9500
C24 H24 0.9500
C25 C30 1.397(3)
C25 C26 1.397(3)
C26 C27 1.402(3)
C26 C31 1.514(3)
C27 C28 1.393(3)
C27 H27 0.9500
C28 C29 1.398(3)
C28 C32 1.512(3)
C29 C30 1.391(3)
C29 H29 0.9500
C30 C33 1.508(3)
C31 H31A 0.9800
C31 H31B 0.9800
C31 H31C 0.9800
C32 H32A 0.9800
C32 H32B 0.9800
C32 H32C 0.9800
C33 H33A 0.9800
C33 H33B 0.9800
C33 H33C 0.9800
C34 C39 1.400(3)
C34 C35 1.401(3)
C35 C36 1.390(3)
C35 C40 1.510(3)
C36 C37 1.402(4)
C36 H36 0.9500
C37 C38 1.388(4)
C37 C41 1.519(4)
C38 C39 1.393(4)
C38 H38 0.9500
C39 C42 1.509(4)
C40 H40A 0.9800
C40 H40B 0.9800
C40 H40C 0.9800
C41 H41A 0.9800
C41 H41B 0.9800
C41 H41C 0.9800
C42 H42A 0.9800
C42 H42B 0.9800
C42 H42C 0.9800

loop_
_geom_torsion_atom_site_label_1
_geom_torsion_atom_site_label_2
_geom_torsion_atom_site_label_3
_geom_torsion_atom_site_label_4
_geom_torsion
N1 Ni1 Ni2 N2 10.3(2)
N6 Ni1 Ni2 N2 120.08(16)
N3 Ni1 Ni2 N2 -99.02(16)
N1 Ni1 Ni2 N3 109.32(17)
N6 Ni1 Ni2 N3 -140.90(11)
N1 Ni1 Ni2 N6 -109.78(18)
N3 Ni1 Ni2 N6 140.90(11)
N3 Ni2 N2 O2 -51.3(10)
N6 Ni2 N2 O2 107.1(10)
Ni1 Ni2 N2 O2 19.9(11)
N2 Ni2 N3 C1 -57.8(3)
N6 Ni2 N3 C1 135.1(2)
Ni1 Ni2 N3 C1 161.4(3)
N2 Ni2 N3 Ni1 140.83(10)
N6 Ni2 N3 Ni1 -26.23(7)
N1 Ni1 N3 C1 55.0(2)
N6 Ni1 N3 C1 -136.1(2)
Ni2 Ni1 N3 C1 -162.6(2)
N1 Ni1 N3 Ni2 -142.41(12)
N6 Ni1 N3 Ni2 26.56(7)
N1 Ni1 N6 C22 -35.6(3)
N3 Ni1 N6 C22 155.4(2)
Ni2 Ni1 N6 C22 -178.3(3)
N1 Ni1 N6 Ni2 142.71(12)
N3 Ni1 N6 Ni2 -26.30(7)
N2 Ni2 N6 C22 40.6(3)
N3 Ni2 N6 C22 -155.2(2)
Ni1 Ni2 N6 C22 178.3(3)
N2 Ni2 N6 Ni1 -137.66(12)
N3 Ni2 N6 Ni1 26.53(7)
Ni2 N3 C1 N5 -179.85(16)
Ni1 N3 C1 N5 -24.8(3)
Ni2 N3 C1 N4 -3.1(4)
Ni1 N3 C1 N4 151.91(17)
C3 N5 C1 N3 175.9(2)
C13 N5 C1 N3 -18.8(3)
C3 N5 C1 N4 -1.4(2)
C13 N5 C1 N4 163.87(19)
C2 N4 C1 N3 -175.4(2)
C4 N4 C1 N3 0.5(3)
C2 N4 C1 N5 2.0(2)
C4 N4 C1 N5 177.91(18)
C1 N4 C2 C3 -1.9(3)
C4 N4 C2 C3 -177.8(2)
N4 C2 C3 N5 1.0(3)
C1 N5 C3 C2 0.3(3)
C13 N5 C3 C2 -165.3(2)
C2 N4 C4 C5 93.6(3)
C1 N4 C4 C5 -81.7(3)
C2 N4 C4 C9 -86.5(3)
C1 N4 C4 C9 98.2(2)
C9 C4 C5 C6 -1.2(3)
N4 C4 C5 C6 178.64(19)
C9 C4 C5 C10 179.3(2)
N4 C4 C5 C10 -0.9(3)
C4 C5 C6 C7 -0.2(3)
C10 C5 C6 C7 179.3(2)
C5 C6 C7 C8 2.1(3)
C5 C6 C7 C11 -175.6(2)
C6 C7 C8 C9 -2.6(3)
C11 C7 C8 C9 175.1(2)
C5 C4 C9 C8 0.7(3)
N4 C4 C9 C8 -179.14(18)
C5 C4 C9 C12 177.8(2)
N4 C4 C9 C12 -2.0(3)
C7 C8 C9 C4 1.3(3)
C7 C8 C9 C12 -175.8(2)
C1 N5 C13 C18 113.4(2)
C3 N5 C13 C18 -83.0(3)
C1 N5 C13 C14 -68.8(3)
C3 N5 C13 C14 94.7(2)
C18 C13 C14 C15 1.1(3)
N5 C13 C14 C15 -176.59(18)
C18 C13 C14 C19 -179.2(2)
N5 C13 C14 C19 3.2(3)
C13 C14 C15 C16 0.2(3)
C19 C14 C15 C16 -179.6(2)
C14 C15 C16 C17 -1.3(3)
C14 C15 C16 C20 178.1(2)
C15 C16 C17 C18 1.1(3)
C20 C16 C17 C18 -178.3(2)
C14 C13 C18 C17 -1.2(3)
N5 C13 C18 C17 176.42(19)
C14 C13 C18 C21 179.1(2)
N5 C13 C18 C21 -3.3(3)
C16 C17 C18 C13 0.1(3)
C16 C17 C18 C21 179.8(2)
Ni1 N6 C22 N7 -20.7(4)
Ni2 N6 C22 N7 161.63(17)
Ni1 N6 C22 N8 160.81(17)
Ni2 N6 C22 N8 -16.8(4)
C23 N7 C22 N6 -178.2(2)
C25 N7 C22 N6 -4.8(3)
C23 N7 C22 N8 0.6(2)
C25 N7 C22 N8 174.0(2)
C24 N8 C22 N6 178.4(2)
C34 N8 C22 N6 -6.9(4)
C24 N8 C22 N7 -0.3(2)
C34 N8 C22 N7 174.39(19)
C22 N7 C23 C24 -0.6(3)
C25 N7 C23 C24 -174.1(2)
N7 C23 C24 N8 0.4(3)
C22 N8 C24 C23 0.0(3)
C34 N8 C24 C23 -174.7(2)
C22 N7 C25 C30 97.6(3)
C23 N7 C25 C30 -89.9(3)
C22 N7 C25 C26 -84.5(3)
C23 N7 C25 C26 88.1(3)
C30 C25 C26 C27 -0.8(3)
N7 C25 C26 C27 -178.7(2)
C30 C25 C26 C31 176.9(2)
N7 C25 C26 C31 -1.0(3)
C25 C26 C27 C28 -0.2(3)
C31 C26 C27 C28 -177.9(2)
C26 C27 C28 C29 0.5(3)
C26 C27 C28 C32 180.0(2)
C27 C28 C29 C30 0.1(3)
C32 C28 C29 C30 -179.4(2)
C28 C29 C30 C25 -1.0(3)
C28 C29 C30 C33 179.6(2)
C26 C25 C30 C29 1.4(3)
N7 C25 C30 C29 179.21(19)
C26 C25 C30 C33 -179.2(2)
N7 C25 C30 C33 -1.3(3)
C24 N8 C34 C39 -86.4(3)
C22 N8 C34 C39 99.7(3)
C24 N8 C34 C35 93.9(3)
C22 N8 C34 C35 -80.1(3)
C39 C34 C35 C36 2.0(3)
N8 C34 C35 C36 -178.26(19)
C39 C34 C35 C40 -177.4(2)
N8 C34 C35 C40 2.3(3)
C34 C35 C36 C37 -0.6(3)
C40 C35 C36 C37 178.8(2)
C35 C36 C37 C38 -1.0(3)
C35 C36 C37 C41 178.1(2)
C36 C37 C38 C39 1.3(4)
C41 C37 C38 C39 -177.8(2)
C37 C38 C39 C34 0.1(4)
C37 C38 C39 C42 179.4(2)
C35 C34 C39 C38 -1.7(3)
N8 C34 C39 C38 178.5(2)
C35 C34 C39 C42 178.9(2)
N8 C34 C39 C42 -0.8(3)
